data_4310184
loop_
_publ_author_name
'Xian-He Bu'
'Ming-Liang Tong'
'Ya-Bo Xie'
'Jian-Rong Li'
'Ho-Chol Chang'
'Susumu Kitagawa'
'Joan Ribas'

_publ_contact_author
; Xian-He Bu
  Department of Chemistry, Nankai University, Tianjin 300071,China
;
_publ_contact_author_email buxh@nankai.edu.cn
_publ_section_title
;
Synthesis, Structures, and Magnetic Properties of the Copper(II),
Cobalt(II), and Manganese(II) Complexes with 9-Acridinecarboxylate and
4-Quinolinecarboxylate Ligands
;
_journal_name_full 'Inorganic Chemistry'
_journal_page_first 9837
_journal_page_last 9846
_journal_paper_doi 10.1021/ic050886d
_journal_volume 44
_journal_year 2005
_chemical_formula_sum 'C90 H78 Mn3 N6 O21'
_chemical_formula_weight 1744.40
_chemical_name_systematic
; 
 ? 
;
_space_group_IT_number 205
_symmetry_cell_setting cubic
_symmetry_space_group_name_Hall '-P 2ac 2ab 3'
_symmetry_space_group_name_H-M 'P a -3'
_atom_sites_solution_hydrogens geom
_atom_sites_solution_primary direct
_atom_sites_solution_secondary difmap
_audit_creation_method SHELXL-97
_cell_angle_alpha 90.00
_cell_angle_beta 90.00
_cell_angle_gamma 90.00
_cell_formula_units_Z 4
_cell_length_a 20.205(2)
_cell_length_b 20.205(2)
_cell_length_c 20.205(2)
_cell_measurement_reflns_used 232
_cell_measurement_temperature 293(2)
_cell_measurement_theta_max 27.4835
_cell_measurement_theta_min 3.0267
_cell_volume 8248.5(14)
_computing_cell_refinement 'CrystalClear (Rigaku Corp., 2000)'
_computing_data_collection 'CrystalClear (Rigaku Corp., 2000)'
_computing_data_reduction 'CrystalClear (Rigaku Corp., 2000)'
_computing_molecular_graphics 'Bruker SHELXTL'
_computing_publication_material 'Bruker SHELXTL'
_computing_structure_refinement 'SHELXL-97 (Sheldrick, 1997)'
_computing_structure_solution 'SHELXS-97 (Sheldrick, 1990)'
_diffrn_ambient_temperature 293(2)
_diffrn_measured_fraction_theta_full 0.998
_diffrn_measured_fraction_theta_max 0.998
_diffrn_measurement_device_type 'Rigaku Mercury/MSC CCD'
_diffrn_measurement_method dtintegrate.ref'
_diffrn_radiation_monochromator graphite
_diffrn_radiation_source 'fine-focus sealed tube'
_diffrn_radiation_type MoK\a
_diffrn_radiation_wavelength 0.71073
_diffrn_reflns_av_R_equivalents 0.0323
_diffrn_reflns_av_sigmaI/netI 0.0220
_diffrn_reflns_limit_h_max 17
_diffrn_reflns_limit_h_min -24
_diffrn_reflns_limit_k_max 24
_diffrn_reflns_limit_k_min -15
_diffrn_reflns_limit_l_max 23
_diffrn_reflns_limit_l_min -24
_diffrn_reflns_number 31574
_diffrn_reflns_theta_full 26.00
_diffrn_reflns_theta_max 26.00
_diffrn_reflns_theta_min 3.02
_diffrn_standards_decay_% 0
_diffrn_standards_interval_count 0
_diffrn_standards_interval_time 0
_diffrn_standards_number 0
_exptl_absorpt_coefficient_mu 0.531
_exptl_absorpt_correction_T_max 1.0000
_exptl_absorpt_correction_T_min 0.7517
_exptl_absorpt_correction_type multi-scan
_exptl_absorpt_process_details SADABS
_exptl_crystal_colour Colorless
_exptl_crystal_density_diffrn 1.405
_exptl_crystal_density_meas ?
_exptl_crystal_density_method 'not measured'
_exptl_crystal_description Prism
_exptl_crystal_F_000 3612
_exptl_crystal_size_max 0.2000
_exptl_crystal_size_mid 0.2000
_exptl_crystal_size_min 0.2000
_refine_diff_density_max 0.805
_refine_diff_density_min -0.522
_refine_diff_density_rms 0.062
_refine_ls_extinction_method none
_refine_ls_goodness_of_fit_ref 1.323
_refine_ls_hydrogen_treatment mixed
_refine_ls_matrix_type full
_refine_ls_number_parameters 182
_refine_ls_number_reflns 2711
_refine_ls_number_restraints 0
_refine_ls_restrained_S_all 1.323
_refine_ls_R_factor_all 0.0603
_refine_ls_R_factor_gt 0.0559
_refine_ls_shift/su_max 0.000
_refine_ls_shift/su_mean 0.000
_refine_ls_structure_factor_coef Fsqd
_refine_ls_weighting_details 'calc w=1/[\s^2^(Fo^2^)+(0.0509P)^2^+8.8401P] where P=(Fo^2^+2Fc^2^)/3'
_refine_ls_weighting_scheme calc
_refine_ls_wR_factor_gt 0.1364
_refine_ls_wR_factor_ref 0.1390
_reflns_number_gt 2564
_reflns_number_total 2711
_reflns_threshold_expression I>2sigma(I)
_cod_data_source_file ic050886dsi20050602_083959_3.cif
_cod_data_source_block 4--complex4
_cod_depositor_comments
;
The following automatic conversions were performed:
'_exptl_absorpt_correction_type' value 'Multi-scan' changed to
'multi-scan' according to
'/home/saulius/struct/CIF-dictionaries/cif_core.dic' dictionary named
'cif_core.dic' version 2.4.1 from 2010-06-29.

Automatic conversion script
Id: cif_fix_enum 1527 2010-12-29 10:47:43Z saulius 

The following automatic conversions were performed:

'_exptl_crystal_density_meas' value 'None' was changed to '?' - the
value is perceived as not measured.

Automatic conversion script
Id: cif_fix_values 3008 2015-01-20 13:52:24Z robertas 
;
_cod_original_cell_volume 8247.9(16)
_cod_database_code 4310184

loop_
_symmetry_equiv_pos_as_xyz
'x, y, z'
'-x+1/2, -y, z+1/2'
'-x, y+1/2, -z+1/2'
'x+1/2, -y+1/2, -z'
'z, x, y'
'z+1/2, -x+1/2, -y'
'-z+1/2, -x, y+1/2'
'-z, x+1/2, -y+1/2'
'y, z, x'
'-y, z+1/2, -x+1/2'
'y+1/2, -z+1/2, -x'
'-y+1/2, -z, x+1/2'
'-x, -y, -z'
'x-1/2, y, -z-1/2'
'x, -y-1/2, z-1/2'
'-x-1/2, y-1/2, z'
'-z, -x, -y'
'-z-1/2, x-1/2, y'
'z-1/2, x, -y-1/2'
'z, -x-1/2, y-1/2'
'-y, -z, -x'
'y, -z-1/2, x-1/2'
'-y-1/2, z-1/2, x'
'y-1/2, z, -x-1/2'

loop_
_atom_site_label
_atom_site_type_symbol
_atom_site_fract_x
_atom_site_fract_y
_atom_site_fract_z
_atom_site_U_iso_or_equiv
_atom_site_adp_type
_atom_site_occupancy
_atom_site_symmetry_multiplicity
_atom_site_calc_flag
_atom_site_refinement_flags
_atom_site_disorder_assembly
_atom_site_disorder_group
Mn1 Mn 0.122957(19) 0.622957(19) 0.877043(19) 0.0191(2) Uani 1 3 d S . .
Mn2 Mn 0.0000 0.5000 1.0000 0.0188(2) Uani 1 6 d S . .
O1 O 0.02741(10) 0.59895(11) 0.84008(11) 0.0359(5) Uani 1 1 d . . .
O2 O -0.01596(10) 0.51369(10) 0.89545(10) 0.0310(5) Uani 1 1 d . . .
O3 O 0.10266(11) 0.72303(10) 0.83598(10) 0.0332(5) Uani 1 1 d . . .
H3A H 0.1314 0.7403 0.8044 0.040 Uiso 1 1 calc R . .
N1 N -0.20403(12) 0.60136(13) 0.75646(13) 0.0346(6) Uani 1 1 d . . .
C1 C -0.01856(13) 0.56100(13) 0.85629(13) 0.0229(6) Uani 1 1 d . . .
C2 C -0.08396(13) 0.57408(13) 0.82243(13) 0.0239(6) Uani 1 1 d . . .
C3 C -0.10040(14) 0.53996(14) 0.76444(14) 0.0272(6) Uani 1 1 d . . .
C4 C -0.05881(16) 0.49057(15) 0.73587(16) 0.0350(7) Uani 1 1 d . . .
H4A H -0.0191 0.4795 0.7563 0.042 Uiso 1 1 calc R . .
C5 C -0.07681(19) 0.45961(18) 0.67916(18) 0.0456(9) Uani 1 1 d . . .
H5A H -0.0490 0.4280 0.6606 0.055 Uiso 1 1 calc R . .
C6 C -0.13774(19) 0.4751(2) 0.64786(19) 0.0497(9) Uani 1 1 d . . .
H6A H -0.1494 0.4533 0.6090 0.060 Uiso 1 1 calc R . .
C7 C -0.17885(18) 0.52071(19) 0.67338(17) 0.0453(9) Uani 1 1 d . . .
H7A H -0.2187 0.5298 0.6523 0.054 Uiso 1 1 calc R . .
C8 C -0.16182(14) 0.55537(15) 0.73282(15) 0.0313(7) Uani 1 1 d . . .
C9 C -0.18772(14) 0.63420(15) 0.81200(15) 0.0313(7) Uani 1 1 d . . .
C10 C -0.23122(16) 0.68396(17) 0.83593(18) 0.0421(8) Uani 1 1 d . . .
H10A H -0.2703 0.6929 0.8133 0.051 Uiso 1 1 calc R . .
C11 C -0.21638(18) 0.71849(19) 0.89147(19) 0.0490(9) Uani 1 1 d . . .
H11A H -0.2452 0.7512 0.9062 0.059 Uiso 1 1 calc R . .
C12 C -0.15768(18) 0.70549(18) 0.92734(18) 0.0456(9) Uani 1 1 d . . .
H12A H -0.1485 0.7294 0.9656 0.055 Uiso 1 1 calc R . .
C13 C -0.11461(15) 0.65835(16) 0.90646(16) 0.0355(7) Uani 1 1 d . . .
H13A H -0.0765 0.6498 0.9308 0.043 Uiso 1 1 calc R . .
C14 C -0.12731(13) 0.62183(14) 0.84750(15) 0.0267(6) Uani 1 1 d . . .
C15 C 0.0476(2) 0.76147(19) 0.8561(2) 0.0544(10) Uani 1 1 d . . .
H15A H 0.0483 0.8032 0.8335 0.082 Uiso 1 1 calc R . .
H15B H 0.0498 0.7688 0.9030 0.082 Uiso 1 1 calc R . .
H15C H 0.0075 0.7384 0.8455 0.082 Uiso 1 1 calc R . .
O1W O -0.1129(5) 0.8871(5) 0.8871(5) 0.286(9) Uani 1 3 d S . .
O2W O 0.0000 0.5000 0.5000 0.282(13) Uani 1 6 d S . .

loop_
_atom_site_aniso_label
_atom_site_aniso_U_11
_atom_site_aniso_U_22
_atom_site_aniso_U_33
_atom_site_aniso_U_23
_atom_site_aniso_U_13
_atom_site_aniso_U_12
Mn1 0.0191(2) 0.0191(2) 0.0191(2) 0.00025(15) 0.00025(15) -0.00025(15)
Mn2 0.0188(2) 0.0188(2) 0.0188(2) -0.0002(2) -0.0002(2) 0.0002(2)
O1 0.0228(10) 0.0493(13) 0.0356(12) 0.0085(10) -0.0047(9) -0.0090(9)
O2 0.0378(12) 0.0318(11) 0.0234(10) 0.0040(8) -0.0063(9) 0.0032(9)
O3 0.0415(12) 0.0292(11) 0.0291(11) 0.0080(9) 0.0017(9) 0.0031(9)
N1 0.0244(13) 0.0422(15) 0.0373(14) 0.0059(12) -0.0093(11) 0.0015(11)
C1 0.0227(13) 0.0273(14) 0.0187(13) -0.0034(11) -0.0009(10) 0.0014(11)
C2 0.0211(13) 0.0265(14) 0.0241(14) 0.0072(11) -0.0041(11) -0.0037(11)
C3 0.0232(14) 0.0293(15) 0.0292(15) 0.0052(11) -0.0045(11) -0.0042(11)
C4 0.0329(17) 0.0348(16) 0.0372(17) -0.0026(13) -0.0084(13) 0.0022(13)
C5 0.049(2) 0.043(2) 0.045(2) -0.0138(16) -0.0066(16) 0.0010(16)
C6 0.056(2) 0.054(2) 0.0383(19) -0.0123(17) -0.0157(17) -0.0056(18)
C7 0.0388(19) 0.059(2) 0.0380(19) 0.0007(16) -0.0177(15) -0.0053(16)
C8 0.0252(15) 0.0388(17) 0.0299(16) 0.0036(13) -0.0071(12) -0.0042(12)
C9 0.0252(15) 0.0344(16) 0.0344(16) 0.0087(13) -0.0017(12) -0.0008(12)
C10 0.0269(16) 0.0458(19) 0.054(2) 0.0075(16) -0.0027(14) 0.0098(14)
C11 0.043(2) 0.047(2) 0.058(2) -0.0042(18) 0.0060(17) 0.0154(16)
C12 0.047(2) 0.048(2) 0.0424(19) -0.0089(16) 0.0039(16) 0.0050(16)
C13 0.0301(16) 0.0428(18) 0.0337(17) -0.0021(14) -0.0041(13) 0.0040(13)
C14 0.0213(14) 0.0310(15) 0.0278(14) 0.0065(12) 0.0001(11) -0.0012(11)
C15 0.070(3) 0.044(2) 0.049(2) 0.0059(17) 0.0027(19) 0.0264(19)
O1W 0.286(9) 0.286(9) 0.286(9) -0.056(8) -0.056(8) -0.056(8)
O2W 0.282(13) 0.282(13) 0.282(13) -0.008(13) 0.008(13) -0.008(13)

loop_
_atom_type_symbol
_atom_type_description
_atom_type_scat_dispersion_real
_atom_type_scat_dispersion_imag
_atom_type_scat_source
C C 0.0033 0.0016 'International Tables Vol C Tables 4.2.6.8 and 6.1.1.4'
H H 0.0000 0.0000 'International Tables Vol C Tables 4.2.6.8 and 6.1.1.4'
N N 0.0061 0.0033 'International Tables Vol C Tables 4.2.6.8 and 6.1.1.4'
O O 0.0106 0.0060 'International Tables Vol C Tables 4.2.6.8 and 6.1.1.4'
Mn Mn 0.3368 0.7283 'International Tables Vol C Tables 4.2.6.8 and 6.1.1.4'

loop_
_geom_angle_atom_site_label_1
_geom_angle_atom_site_label_2
_geom_angle_atom_site_label_3
_geom_angle
_geom_angle_site_symmetry_1
_geom_angle_site_symmetry_3
_geom_angle_publ_flag
O1 Mn1 O1 101.07(7) . 11_466 ?
O1 Mn1 O1 101.07(7) . 8_656 ?
O1 Mn1 O1 101.07(7) 11_466 8_656 ?
O1 Mn1 O3 167.31(8) . 11_466 ?
O1 Mn1 O3 84.77(8) 11_466 11_466 ?
O1 Mn1 O3 88.70(8) 8_656 11_466 ?
O1 Mn1 O3 88.70(8) . 8_656 ?
O1 Mn1 O3 167.31(8) 11_466 8_656 ?
O1 Mn1 O3 84.77(8) 8_656 8_656 ?
O3 Mn1 O3 84.10(9) 11_466 8_656 ?
O1 Mn1 O3 84.77(8) . . ?
O1 Mn1 O3 88.70(8) 11_466 . ?
O1 Mn1 O3 167.31(8) 8_656 . ?
O3 Mn1 O3 84.10(9) 11_466 . ?
O3 Mn1 O3 84.10(9) 8_656 . ?
O2 Mn2 O2 87.70(8) 11_466 13_567 ?
O2 Mn2 O2 92.30(8) 11_466 . ?
O2 Mn2 O2 180.0 13_567 . ?
O2 Mn2 O2 87.70(8) 11_466 20_466 ?
O2 Mn2 O2 92.30(8) 13_567 20_466 ?
O2 Mn2 O2 87.70(8) . 20_466 ?
O2 Mn2 O2 180.0 11_466 23_656 ?
O2 Mn2 O2 92.30(8) 13_567 23_656 ?
O2 Mn2 O2 87.70(8) . 23_656 ?
O2 Mn2 O2 92.30(8) 20_466 23_656 ?
O2 Mn2 O2 92.30(8) 11_466 8_656 ?
O2 Mn2 O2 87.70(8) 13_567 8_656 ?
O2 Mn2 O2 92.30(8) . 8_656 ?
O2 Mn2 O2 180.0 20_466 8_656 ?
O2 Mn2 O2 87.70(8) 23_656 8_656 ?
C1 O1 Mn1 136.36(19) . . ?
C1 O2 Mn2 136.86(19) . . ?
C15 O3 Mn1 122.4(2) . . ?
C15 O3 H3A 118.8 . . ?
Mn1 O3 H3A 118.8 . . ?
C9 N1 C8 118.7(2) . . ?
O2 C1 O1 127.5(3) . . ?
O2 C1 C2 117.4(2) . . ?
O1 C1 C2 115.1(2) . . ?
C14 C2 C3 119.6(2) . . ?
C14 C2 C1 120.3(2) . . ?
C3 C2 C1 120.0(2) . . ?
C2 C3 C4 122.9(3) . . ?
C2 C3 C8 118.2(3) . . ?
C4 C3 C8 118.9(3) . . ?
C5 C4 C3 120.5(3) . . ?
C5 C4 H4A 119.8 . . ?
C3 C4 H4A 119.8 . . ?
C4 C5 C6 120.5(3) . . ?
C4 C5 H5A 119.7 . . ?
C6 C5 H5A 119.7 . . ?
C7 C6 C5 121.1(3) . . ?
C7 C6 H6A 119.4 . . ?
C5 C6 H6A 119.4 . . ?
C6 C7 C8 120.6(3) . . ?
C6 C7 H7A 119.7 . . ?
C8 C7 H7A 119.7 . . ?
N1 C8 C3 122.7(3) . . ?
N1 C8 C7 118.8(3) . . ?
C3 C8 C7 118.5(3) . . ?
N1 C9 C10 118.8(3) . . ?
N1 C9 C14 122.6(3) . . ?
C10 C9 C14 118.6(3) . . ?
C11 C10 C9 120.6(3) . . ?
C11 C10 H10A 119.7 . . ?
C9 C10 H10A 119.7 . . ?
C10 C11 C12 120.9(3) . . ?
C10 C11 H11A 119.5 . . ?
C12 C11 H11A 119.5 . . ?
C13 C12 C11 120.6(3) . . ?
C13 C12 H12A 119.7 . . ?
C11 C12 H12A 119.7 . . ?
C12 C13 C14 120.5(3) . . ?
C12 C13 H13A 119.7 . . ?
C14 C13 H13A 119.7 . . ?
C2 C14 C13 123.2(3) . . ?
C2 C14 C9 118.1(3) . . ?
C13 C14 C9 118.7(3) . . ?
O3 C15 H15A 109.5 . . ?
O3 C15 H15B 109.5 . . ?
H15A C15 H15B 109.5 . . ?
O3 C15 H15C 109.5 . . ?
H15A C15 H15C 109.5 . . ?
H15B C15 H15C 109.5 . . ?

loop_
_geom_bond_atom_site_label_1
_geom_bond_atom_site_label_2
_geom_bond_distance
_geom_bond_site_symmetry_2
_geom_bond_publ_flag
Mn1 O1 2.126(2) . ?
Mn1 O1 2.126(2) 11_466 ?
Mn1 O1 2.126(2) 8_656 ?
Mn1 O3 2.224(2) 11_466 ?
Mn1 O3 2.224(2) 8_656 ?
Mn1 O3 2.224(2) . ?
Mn2 O2 2.155(2) 11_466 ?
Mn2 O2 2.155(2) 13_567 ?
Mn2 O2 2.155(2) . ?
Mn2 O2 2.155(2) 20_466 ?
Mn2 O2 2.155(2) 23_656 ?
Mn2 O2 2.155(2) 8_656 ?
O1 C1 1.248(3) . ?
O2 C1 1.242(3) . ?
O3 C15 1.416(4) . ?
O3 H3A 0.9300 . ?
N1 C9 1.345(4) . ?
N1 C8 1.349(4) . ?
C1 C2 1.511(4) . ?
C2 C14 1.398(4) . ?
C2 C3 1.399(4) . ?
C3 C4 1.427(4) . ?
C3 C8 1.430(4) . ?
C4 C5 1.355(5) . ?
C4 H4A 0.9300 . ?
C5 C6 1.419(5) . ?
C5 H5A 0.9300 . ?
C6 C7 1.343(5) . ?
C6 H6A 0.9300 . ?
C7 C8 1.432(5) . ?
C7 H7A 0.9300 . ?
C9 C10 1.420(5) . ?
C9 C14 1.438(4) . ?
C10 C11 1.355(5) . ?
C10 H10A 0.9300 . ?
C11 C12 1.415(5) . ?
C11 H11A 0.9300 . ?
C12 C13 1.357(5) . ?
C12 H12A 0.9300 . ?
C13 C14 1.424(4) . ?
C13 H13A 0.9300 . ?
C15 H15A 0.9600 . ?
C15 H15B 0.9600 . ?
C15 H15C 0.9600 . ?

loop_
_geom_hbond_atom_site_label_D
_geom_hbond_atom_site_label_H
_geom_hbond_atom_site_label_A
_geom_hbond_distance_DH
_geom_hbond_distance_HA
_geom_hbond_distance_DA
_geom_hbond_angle_DHA
_geom_hbond_site_symmetry_A
O3 H3A N1 0.93 2.14 2.750(3) 122.0 24_556
